data_7251308
loop_
_publ_author_name
'Mulliri, Kleni'
'Meier, Kris'
'Feuchter, Johanna-Dorothea'
'Javor, Sacha'
'Andrade Meirelles, Matheus'
'Reymond, Jean-Louis'

_publ_section_title
;
 Diversifying the Triquinazine Scaffold of a Janus Kinase Inhibitor
;
_journal_name_full 'RSC Medicinal Chemistry'
_journal_paper_doi 10.1039/D5MD00921A
_journal_year 2025
_chemical_formula_moiety 'C30 H41 N3'
_chemical_formula_sum 'C30 H41 N3'
_chemical_formula_weight 443.66
_space_group_IT_number 14
_space_group_name_Hall '-P 2ybc'
_space_group_name_H-M_alt 'P 1 21/c 1'
_symmetry_cell_setting monoclinic
_symmetry_Int_Tables_number 14
_symmetry_space_group_name_Hall '-P 2ybc'
_symmetry_space_group_name_H-M 'P 1 21/c 1'
_atom_sites_solution_hydrogens mixed
_atom_sites_solution_primary direct
_audit_creation_date 2022-11-02T15:03:52-00:00
_audit_update_record
;
2025-08-22 deposited with the CCDC.	2025-11-13 downloaded from the CCDC.
;
_cell_angle_alpha 90
_cell_angle_beta 91.9405(10)
_cell_angle_gamma 90
_cell_formula_units_Z 2
_cell_length_a 10.39323(11)
_cell_length_b 18.53440(16)
_cell_length_c 6.83259(8)
_cell_measurement_reflns_used 26342
_cell_measurement_temperature 173.01(10)
_cell_measurement_theta_max 77.751
_cell_measurement_theta_min 4.238
_cell_volume 1315.42(2)
_computing_cell_refinement 'CrysAlisPro 1.171.41.117a (Rigaku OD, 2021)'
_computing_data_collection 'CrysAlisPro 1.171.41.117a (Rigaku OD, 2021)'
_computing_data_reduction 'CrysAlisPro 1.171.41.117a (Rigaku OD, 2021)'
_computing_molecular_graphics 'Olex2 1.3 (Dolomanov et al., 2009)'
_computing_publication_material 'Olex2 1.3 (Dolomanov et al., 2009)'
_computing_structure_refinement 'SHELXL 2018/3 (Sheldrick, 2015)'
_computing_structure_solution 'SHELXS  (Sheldrick, 2008)'
_diffrn_ambient_environment N~2~
_diffrn_ambient_temperature 173.01(10)
_diffrn_detector 'Hybrid Pixel Array Detector'
_diffrn_detector_area_resol_mean 10
_diffrn_detector_type HyPix
_diffrn_measured_fraction_theta_full 1
_diffrn_measured_fraction_theta_max 1
_diffrn_measurement_device 'four-circle diffractometer'
_diffrn_measurement_device_type 'XtaLAB Synergy, Dualflex, HyPix'
_diffrn_measurement_method '\w scans'
_diffrn_orient_matrix_type 'CrysAlisPro convention (1999,Acta A55,543-557)'
_diffrn_orient_matrix_UB_11 -0.1158209
_diffrn_orient_matrix_UB_12 0.0452181
_diffrn_orient_matrix_UB_13 -0.0757363
_diffrn_orient_matrix_UB_21 -0.0911249
_diffrn_orient_matrix_UB_22 -0.0627434
_diffrn_orient_matrix_UB_23 0.0463857
_diffrn_orient_matrix_UB_31 -0.016508
_diffrn_orient_matrix_UB_32 0.0304865
_diffrn_orient_matrix_UB_33 0.2073791
_diffrn_radiation_monochromator mirror
_diffrn_radiation_probe x-ray
_diffrn_radiation_type 'Cu K\a'
_diffrn_radiation_wavelength 1.54184
_diffrn_reflns_av_R_equivalents 0.0382
_diffrn_reflns_av_unetI/netI 0.0469
_diffrn_reflns_Laue_measured_fraction_full 1
_diffrn_reflns_Laue_measured_fraction_max 1
_diffrn_reflns_limit_h_max 12
_diffrn_reflns_limit_h_min -12
_diffrn_reflns_limit_k_max 22
_diffrn_reflns_limit_k_min -22
_diffrn_reflns_limit_l_max 8
_diffrn_reflns_limit_l_min -7
_diffrn_reflns_number 49699
_diffrn_reflns_point_group_measured_fraction_full 1
_diffrn_reflns_point_group_measured_fraction_max 1
_diffrn_reflns_theta_full 67.684
_diffrn_reflns_theta_max 72.802
_diffrn_reflns_theta_min 4.256
_diffrn_source 'micro-focus sealed X-ray tube'
_diffrn_source_type 'PhotonJet (Cu) X-ray Source'
_exptl_absorpt_coefficient_mu 0.493
_exptl_absorpt_correction_T_max 1
_exptl_absorpt_correction_T_min 0.69593
_exptl_absorpt_correction_type multi-scan
_exptl_absorpt_process_details
;
        CrysAlisPro 1.171.41.117a (Rigaku Oxford Diffraction, 2021)
        Empirical absorption correction using spherical harmonics,
        implemented in SCALE3 ABSPACK scaling algorithm.
;
_exptl_crystal_colour colourless
_exptl_crystal_density_diffrn 1.12
_exptl_crystal_description block
_exptl_crystal_F_000 484
_exptl_crystal_size_max 0.232
_exptl_crystal_size_mid 0.183
_exptl_crystal_size_min 0.104
_refine_diff_density_max 0.098
_refine_diff_density_min -0.122
_refine_diff_density_rms 0.024
_refine_ls_extinction_coef 0.0016(4)
_refine_ls_extinction_expression Fc^*^=kFc[1+0.001xFc^2^\l^3^/sin(2\q)]^-1/4^
_refine_ls_extinction_method 'SHELXL-2018/3 (Sheldrick 2018)'
_refine_ls_goodness_of_fit_ref 1.082
_refine_ls_hydrogen_treatment mixed
_refine_ls_matrix_type full
_refine_ls_number_parameters 306
_refine_ls_number_reflns 2627
_refine_ls_number_restraints 48
_refine_ls_restrained_S_all 1.076
_refine_ls_R_factor_all 0.0586
_refine_ls_R_factor_gt 0.0565
_refine_ls_shift/su_max 0
_refine_ls_shift/su_mean 0
_refine_ls_structure_factor_coef Fsqd
_refine_ls_weighting_details 'w=1/[\s^2^(Fo^2^)+(0.0403P)^2^+0.3339P] where P=(Fo^2^+2Fc^2^)/3'
_refine_ls_weighting_scheme calc
_refine_ls_wR_factor_gt 0.1357
_refine_ls_wR_factor_ref 0.1368
_reflns_Friedel_coverage 0
_reflns_number_gt 2468
_reflns_number_total 2627
_reflns_threshold_expression 'I > 2\s(I)'
_cod_data_source_file d5md00921a2.cif
_cod_data_source_block 22JLR017_KM-113-02-f4
_cod_database_code 7251308
_shelx_estimated_absorpt_t_min 0.894
_shelx_estimated_absorpt_t_max 0.951
_shelx_shelxl_version_number 2018/3

loop_
_symmetry_equiv_pos_as_xyz
'x, y, z'
'-x, y+1/2, -z+1/2'
'-x, -y, -z'
'x, -y-1/2, z-1/2'

loop_
_atom_site_label
_atom_site_type_symbol
_atom_site_fract_x
_atom_site_fract_y
_atom_site_fract_z
_atom_site_U_iso_or_equiv
_atom_site_adp_type
_atom_site_occupancy
_atom_site_site_symmetry_order
_atom_site_calc_flag
_atom_site_refinement_flags_posn
_atom_site_refinement_flags_adp
_atom_site_refinement_flags_occupancy
_atom_site_disorder_assembly
_atom_site_disorder_group
N1 N 0.8462(13) 0.1302(12) 0.149(2) 0.0612(12) Uani 0.5078(19) 1 d . U P A -1
N2 N 0.5 0 0 0.0658(5) Uani 1 2 d S . P . .
H2A H 0.432(7) 0.032(4) 0.011(11) 0.079 Uiso 0.25 1 d . U P B -2
H2B H 0.488(7) -0.005(4) -0.138(11) 0.079 Uiso 0.25 1 d . U P C -1
C10 C 0.6566(12) 0.0998(6) -0.0504(11) 0.061(2) Uani 0.5078(19) 1 d . . P A -1
C2 C 1.0494(13) 0.1066(8) 0.461(2) 0.084(3) Uani 0.51(2) 1 d . U P A -1
H2 H 0.967017 0.085583 0.476102 0.101 Uiso 0.51(2) 1 calc R U P A -1
C11 C 0.5400(3) 0.06593(14) 0.0560(4) 0.0563(7) Uani 0.5078(19) 1 d . . P A -1
H11 H 0.465501 0.098958 0.028448 0.068 Uiso 0.5078(19) 1 calc R U P A -1
C1 C 1.0527(9) 0.1624(5) 0.3204(13) 0.0664(14) Uani 0.51(2) 1 d . U P A -1
C3 C 1.1440(11) 0.0783(7) 0.5762(16) 0.0800(18) Uani 0.51(2) 1 d . U P A -1
H3 H 1.13228 0.03491 0.647356 0.096 Uiso 0.51(2) 1 calc R U P A -1
C6 C 1.1785(9) 0.1907(4) 0.3257(15) 0.0769(15) Uani 0.51(2) 1 d . U P A -1
H6 H 1.198523 0.224932 0.227909 0.092 Uiso 0.51(2) 1 calc R U P A -1
C4 C 1.2574(9) 0.1151(4) 0.5856(13) 0.0815(17) Uani 0.51(2) 1 d . U P A -1
H4 H 1.323593 0.101269 0.677222 0.098 Uiso 0.51(2) 1 calc R U P A -1
C9A C 0.6540(3) 0.1137(2) 0.2249(5) 0.0687(10) Uani 0.4922(19) 1 d . . P A -2
H9AA H 0.657794 0.064978 0.28432 0.082 Uiso 0.4922(19) 1 calc R U P A -2
H9AB H 0.578958 0.13984 0.275485 0.082 Uiso 0.4922(19) 1 calc R U P A -2
C13A C 0.8212(4) 0.04975(18) -0.1675(5) 0.0638(8) Uani 0.4922(19) 1 d . . P A -2
H13A H 0.911432 0.034916 -0.139295 0.077 Uiso 0.4922(19) 1 calc R U P A -2
H13B H 0.808121 0.05671 -0.310436 0.077 Uiso 0.4922(19) 1 calc R U P A -2
C12A C 0.7276(3) -0.00573(16) -0.0912(4) 0.0562(7) Uani 0.4922(19) 1 d . . P A -2
H12A H 0.718518 -0.047493 -0.180953 0.067 Uiso 0.4922(19) 1 calc R U P A -2
H12B H 0.754797 -0.023011 0.040916 0.067 Uiso 0.4922(19) 1 calc R U P A -2
C12 C 0.5742(3) 0.07455(17) 0.2719(4) 0.0678(9) Uani 0.5078(19) 1 d . . P A -1
H12C H 0.638807 0.038427 0.317 0.081 Uiso 0.5078(19) 1 calc R U P A -1
H12D H 0.497079 0.07061 0.352438 0.081 Uiso 0.5078(19) 1 calc R U P A -1
C5 C 1.2757(7) 0.1728(3) 0.4610(12) 0.0779(17) Uani 0.51(2) 1 d . U P A -1
H5 H 1.353512 0.19976 0.468144 0.093 Uiso 0.51(2) 1 calc R U P A -1
C14 C 0.7131(3) 0.15391(16) 0.1014(5) 0.0666(8) Uani 0.5078(19) 1 d . U P A -1
H14 H 0.712848 0.203803 0.045673 0.08 Uiso 0.5078(19) 1 calc R U P A -1
C9 C 0.7693(3) 0.0449(2) -0.0707(5) 0.0679(9) Uani 0.5078(19) 1 d . . P A -1
H9A H 0.761143 0.003918 0.021087 0.082 Uiso 0.5078(19) 1 calc R U P A -1
H9B H 0.772702 0.026051 -0.206059 0.082 Uiso 0.5078(19) 1 calc R U P A -1
C8 C 0.8867(3) 0.09040(19) -0.0183(5) 0.0722(9) Uani 0.5078(19) 1 d . U P A -1
H8A H 0.962348 0.059807 0.015206 0.087 Uiso 0.5078(19) 1 calc R U P A -1
H8B H 0.908014 0.123086 -0.127146 0.087 Uiso 0.5078(19) 1 calc R U P A -1
C13 C 0.6295(4) 0.1505(2) 0.2778(7) 0.0829(12) Uani 0.5078(19) 1 d . . P A -1
H13C H 0.560045 0.187024 0.268312 0.099 Uiso 0.5078(19) 1 calc R U P A -1
H13D H 0.681199 0.158645 0.400127 0.099 Uiso 0.5078(19) 1 calc R U P A -1
C7 C 0.9290(4) 0.18806(18) 0.2161(6) 0.0744(9) Uani 0.5078(19) 1 d . U P A -1
H7A H 0.881084 0.21897 0.306727 0.089 Uiso 0.5078(19) 1 calc R U P A -1
H7B H 0.951635 0.218043 0.102433 0.089 Uiso 0.5078(19) 1 calc R U P A -1
C8A C 0.7777(3) 0.15493(19) 0.2684(6) 0.0739(9) Uani 0.4922(19) 1 d . U P A -2
H8AA H 0.767049 0.20717 0.242373 0.089 Uiso 0.4922(19) 1 calc R U P A -2
H8AB H 0.809261 0.147745 0.405347 0.089 Uiso 0.4922(19) 1 calc R U P A -2
C21A C 0.9869(4) 0.1579(2) 0.1156(6) 0.0730(9) Uani 0.4922(19) 1 d . U P A -2
H21A H 0.972957 0.210631 0.104581 0.088 Uiso 0.4922(19) 1 calc R U P A -2
H21B H 1.027599 0.14148 -0.005528 0.088 Uiso 0.4922(19) 1 calc R U P A -2
C11A C 0.6039(3) 0.03759(14) -0.0859(4) 0.0497(7) Uani 0.4922(19) 1 d . . P A -2
H11A H 0.576701 0.047657 -0.225029 0.06 Uiso 0.4922(19) 1 calc R U P A -2
C14A C 0.7889(3) 0.11784(16) -0.0569(5) 0.0609(8) Uani 0.4922(19) 1 d . U P A -2
H14A H 0.801372 0.162098 -0.137759 0.073 Uiso 0.4922(19) 1 calc R U P A -2
C15A C 0.5609(4) 0.17225(18) -0.0828(7) 0.0873(13) Uani 0.4922(19) 1 d . . P A -2
H15A H 0.47151 0.165713 -0.044927 0.131 Uiso 0.4922(19) 1 calc R U P A -2
H15B H 0.564602 0.172163 -0.225939 0.131 Uiso 0.4922(19) 1 calc R U P A -2
H15C H 0.593532 0.218362 -0.031527 0.131 Uiso 0.4922(19) 1 calc R U P A -2
C15 C 0.6172(4) 0.1319(3) -0.2420(6) 0.0976(15) Uani 0.5078(19) 1 d . . P A -1
H15D H 0.580639 0.094331 -0.327993 0.146 Uiso 0.5078(19) 1 calc R U P A -1
H15E H 0.69252 0.153243 -0.302444 0.146 Uiso 0.5078(19) 1 calc R U P A -1
H15F H 0.552535 0.16948 -0.222305 0.146 Uiso 0.5078(19) 1 calc R U P A -1
C1A C 1.0767(9) 0.1430(6) 0.2881(15) 0.0689(16) Uani 0.49(2) 1 d . U P A -2
C6A C 1.1769(12) 0.1879(7) 0.273(2) 0.123(4) Uani 0.49(2) 1 d . U P A -2
H6A H 1.175533 0.229247 0.19021 0.148 Uiso 0.49(2) 1 calc R U P A -2
C2A C 1.0551(12) 0.0900(8) 0.4188(19) 0.0722(18) Uani 0.49(2) 1 d . U P A -2
H2AA H 0.98007 0.060761 0.419291 0.087 Uiso 0.49(2) 1 calc R U P A -2
C3A C 1.1602(14) 0.0844(9) 0.555(2) 0.113(3) Uani 0.49(2) 1 d . U P A -2
H3A H 1.152307 0.053432 0.664477 0.135 Uiso 0.49(2) 1 calc R U P A -2
C4A C 1.2703(12) 0.1207(9) 0.536(3) 0.153(5) Uani 0.49(2) 1 d . U P A -2
H4A H 1.340469 0.11311 0.626054 0.183 Uiso 0.49(2) 1 calc R U P A -2
C5A C 1.2810(9) 0.1682(7) 0.387(3) 0.158(5) Uani 0.49(2) 1 d . U P A -2
H5A H 1.362872 0.188337 0.361978 0.189 Uiso 0.49(2) 1 calc R U P A -2
C10A C 0.6457(12) 0.1090(6) 0.0036(11) 0.0527(16) Uani 0.4922(19) 1 d . . P A -2
N1A N 0.8611(12) 0.1217(11) 0.132(2) 0.0585(16) Uani 0.4922(19) 1 d . U P A -2

loop_
_atom_site_aniso_label
_atom_site_aniso_U_11
_atom_site_aniso_U_22
_atom_site_aniso_U_33
_atom_site_aniso_U_23
_atom_site_aniso_U_13
_atom_site_aniso_U_12
N1 0.065(2) 0.046(3) 0.072(3) -0.0014(19) 0.003(2) -0.002(2)
N2 0.0678(12) 0.0621(12) 0.0682(12) 0.0037(10) 0.0123(10) -0.0074(9)
C10 0.066(3) 0.076(5) 0.042(4) 0.012(3) 0.011(3) -0.008(3)
C2 0.086(3) 0.103(7) 0.063(5) 0.011(4) -0.006(3) -0.031(4)
C11 0.0633(17) 0.0436(14) 0.0627(17) 0.0027(12) 0.0113(13) -0.0009(12)
C1 0.073(2) 0.053(3) 0.074(3) -0.010(2) 0.004(2) -0.008(2)
C3 0.082(3) 0.094(4) 0.064(3) 0.008(3) 0.009(2) -0.011(2)
C6 0.082(2) 0.066(3) 0.083(4) -0.0046(18) 0.005(2) -0.0193(19)
C4 0.075(2) 0.081(4) 0.088(3) -0.0081(19) -0.002(2) 0.001(2)
C9A 0.0594(19) 0.073(2) 0.074(2) -0.032(2) -0.0017(16) 0.0107(19)
C13A 0.073(2) 0.0672(19) 0.0524(17) -0.0016(15) 0.0137(16) -0.0105(16)
C12A 0.0698(19) 0.0452(15) 0.0546(16) -0.0061(12) 0.0149(13) -0.0041(14)
C12 0.077(2) 0.0648(18) 0.0628(18) -0.0162(14) 0.0230(15) -0.0127(16)
C5 0.068(2) 0.069(3) 0.097(4) -0.0170(18) 0.0057(19) -0.0102(17)
C14 0.0633(14) 0.0445(15) 0.092(2) 0.0059(15) 0.0065(14) -0.0037(11)
C9 0.069(2) 0.080(2) 0.0564(19) -0.0101(17) 0.0178(16) -0.0004(18)
C8 0.0689(19) 0.077(2) 0.072(2) -0.0053(15) 0.0130(16) -0.0031(15)
C13 0.078(2) 0.064(2) 0.108(3) -0.030(2) 0.023(2) -0.0080(18)
C7 0.0741(18) 0.0573(17) 0.091(2) 0.0021(15) -0.0014(17) -0.0135(15)
C8A 0.0681(17) 0.068(2) 0.0844(18) -0.0270(18) -0.0084(16) 0.0057(16)
C21A 0.0732(17) 0.066(2) 0.079(2) 0.0138(18) -0.0066(14) -0.0197(16)
C11A 0.0624(16) 0.0438(14) 0.0430(13) -0.0003(11) 0.0048(11) -0.0056(12)
C14A 0.0712(19) 0.0482(15) 0.0627(14) 0.0115(12) -0.0065(12) -0.0083(14)
C15A 0.081(2) 0.0469(17) 0.131(4) -0.003(2) -0.031(2) 0.0052(16)
C15 0.085(3) 0.116(3) 0.091(3) 0.052(3) -0.005(2) -0.024(2)
C1A 0.069(3) 0.056(4) 0.082(4) -0.009(2) -0.003(2) -0.005(2)
C6A 0.100(4) 0.160(8) 0.110(8) 0.009(5) 0.018(4) -0.059(4)
C2A 0.069(3) 0.084(4) 0.063(5) -0.002(3) -0.009(2) -0.008(2)
C3A 0.095(5) 0.139(8) 0.101(7) 0.006(4) -0.039(5) 0.004(5)
C4A 0.075(4) 0.214(12) 0.166(10) -0.012(7) -0.046(6) -0.006(5)
C5A 0.064(3) 0.242(11) 0.167(11) -0.015(7) 0.013(4) -0.048(5)
C10A 0.064(3) 0.045(2) 0.050(4) 0.004(3) -0.003(3) 0.0027(18)
N1A 0.061(3) 0.051(5) 0.063(3) -0.002(2) -0.0028(18) -0.005(2)

loop_
_atom_type_symbol
_atom_type_description
_atom_type_scat_dispersion_real
_atom_type_scat_dispersion_imag
_atom_type_scat_source
C C 0.0181 0.0091 'International Tables Vol C Tables 4.2.6.8 and 6.1.1.4'
H H 0 0 'International Tables Vol C Tables 4.2.6.8 and 6.1.1.4'
N N 0.0311 0.018 'International Tables Vol C Tables 4.2.6.8 and 6.1.1.4'

loop_
_exptl_crystal_face_index_h
_exptl_crystal_face_index_k
_exptl_crystal_face_index_l
_exptl_crystal_face_perp_dist
1 -1 1 0.0691
-1 1 -1 0.0732
-1 1 0 0.073
1 -1 0 0.0654
0 -1 -1 0.1287
1 0 1 0.077
-1 1 1 0.1149
1 1 1 0.0827
-1 -1 -1 0.0894
-1 0 0 0.0612
1 0 0 0.0426
-1 -1 0 0.0908
1 1 0 0.0648
-1 0 1 0.0988
1 0 -1 0.1232
0 -1 0 0.1176
0 -1 1 0.0758
0 1 -1 0.1071
2 -11 -1 0.0943
-2 11 0 0.095
-2 10 -2 0.0996

loop_
_geom_angle_atom_site_label_1
_geom_angle_atom_site_label_2
_geom_angle_atom_site_label_3
_geom_angle
_geom_angle_site_symmetry_1
_geom_angle_site_symmetry_3
_geom_angle_publ_flag
C8 N1 C14 106.0(9) . . ?
C8 N1 C7 116.7(11) . . ?
C7 N1 C14 113.2(12) . . ?
C11 N2 H2B 114(5) . . ?
C11A N2 H2A 109(5) . . ?
C14 C10 C11 103.4(4) . . ?
C14 C10 C9 102.3(8) . . ?
C9 C10 C11 112.0(7) . . ?
C15 C10 C11 112.1(8) . . ?
C15 C10 C14 114.8(8) . . ?
C15 C10 C9 111.6(5) . . ?
C1 C2 H2 114.7 . . ?
C3 C2 H2 114.7 . . ?
C3 C2 C1 130.5(11) . . ?
N2 C11 C10 118.1(4) . . ?
N2 C11 H11 105.9 . . ?
N2 C11 C12 115.7(2) . . ?
C10 C11 H11 105.9 . . ?
C12 C11 C10 104.5(4) . . ?
C12 C11 H11 105.9 . . ?
C2 C1 C7 120.4(8) . . ?
C6 C1 C2 107.4(8) . . ?
C6 C1 C7 131.6(8) . . ?
C2 C3 H3 121.7 . . ?
C2 C3 C4 116.5(9) . . ?
C4 C3 H3 121.7 . . ?
C1 C6 H6 117.1 . . ?
C5 C6 C1 125.7(7) . . ?
C5 C6 H6 117.1 . . ?
C3 C4 H4 120.2 . . ?
C3 C4 C5 119.7(7) . . ?
C5 C4 H4 120.2 . . ?
H9AA C9A H9AB 109 . . ?
C8A C9A H9AA 110.9 . . ?
C8A C9A H9AB 110.9 . . ?
C10A C9A H9AA 110.9 . . ?
C10A C9A H9AB 110.9 . . ?
C10A C9A C8A 104.1(6) . . ?
H13A C13A H13B 109 . . ?
C12A C13A H13A 111 . . ?
C12A C13A H13B 111 . . ?
C14A C13A H13A 111 . . ?
C14A C13A H13B 111 . . ?
C14A C13A C12A 103.7(3) . . ?
C13A C12A H12A 111.4 . . ?
C13A C12A H12B 111.4 . . ?
H12A C12A H12B 109.3 . . ?
C11A C12A C13A 101.7(3) . . ?
C11A C12A H12A 111.4 . . ?
C11A C12A H12B 111.4 . . ?
C11 C12 H12C 111.5 . . ?
C11 C12 H12D 111.5 . . ?
C11 C12 C13 101.5(3) . . ?
H12C C12 H12D 109.3 . . ?
C13 C12 H12C 111.5 . . ?
C13 C12 H12D 111.5 . . ?
C6 C5 H5 120.6 . . ?
C4 C5 C6 118.8(6) . . ?
C4 C5 H5 120.6 . . ?
N1 C14 C10 106.6(7) . . ?
N1 C14 H14 110.4 . . ?
N1 C14 C13 111.8(7) . . ?
C10 C14 H14 110.4 . . ?
C13 C14 C10 107.0(4) . . ?
C13 C14 H14 110.4 . . ?
C10 C9 H9A 111.3 . . ?
C10 C9 H9B 111.3 . . ?
H9A C9 H9B 109.2 . . ?
C8 C9 C10 102.5(5) . . ?
C8 C9 H9A 111.3 . . ?
C8 C9 H9B 111.3 . . ?
N1 C8 C9 102.6(8) . . ?
N1 C8 H8A 111.2 . . ?
N1 C8 H8B 111.2 . . ?
C9 C8 H8A 111.2 . . ?
C9 C8 H8B 111.2 . . ?
H8A C8 H8B 109.2 . . ?
C12 C13 H13C 110.9 . . ?
C12 C13 H13D 110.9 . . ?
C14 C13 C12 104.2(3) . . ?
C14 C13 H13C 110.9 . . ?
C14 C13 H13D 110.9 . . ?
H13C C13 H13D 108.9 . . ?
N1 C7 C1 113.7(8) . . ?
N1 C7 H7A 108.8 . . ?
N1 C7 H7B 108.8 . . ?
C1 C7 H7A 108.8 . . ?
C1 C7 H7B 108.8 . . ?
H7A C7 H7B 107.7 . . ?
C9A C8A H8AA 111.7 . . ?
C9A C8A H8AB 111.7 . . ?
H8AA C8A H8AB 109.4 . . ?
N1A C8A C9A 100.6(7) . . ?
N1A C8A H8AA 111.7 . . ?
N1A C8A H8AB 111.7 . . ?
H21A C21A H21B 107.8 . . ?
C1A C21A H21A 109.1 . . ?
C1A C21A H21B 109.1 . . ?
N1A C21A H21A 109.1 . . ?
N1A C21A H21B 109.1 . . ?
N1A C21A C1A 112.6(8) . . ?
N2 C11A C12A 113.9(2) . . ?
N2 C11A H11A 106.8 . . ?
N2 C11A C10A 118.1(4) . . ?
C12A C11A H11A 106.8 . . ?
C10A C11A C12A 103.9(5) . . ?
C10A C11A H11A 106.8 . . ?
C13A C14A H14A 111.9 . . ?
C13A C14A C10A 105.8(4) . . ?
C10A C14A H14A 111.9 . . ?
N1A C14A C13A 111.3(6) . . ?
N1A C14A H14A 111.9 . . ?
N1A C14A C10A 103.6(7) . . ?
H15A C15A H15B 109.5 . . ?
H15A C15A H15C 109.5 . . ?
H15B C15A H15C 109.5 . . ?
C10A C15A H15A 109.5 . . ?
C10A C15A H15B 109.5 . . ?
C10A C15A H15C 109.5 . . ?
C10 C15 H15D 109.5 . . ?
C10 C15 H15E 109.5 . . ?
C10 C15 H15F 109.5 . . ?
H15D C15 H15E 109.5 . . ?
H15D C15 H15F 109.5 . . ?
H15E C15 H15F 109.5 . . ?
C6A C1A C21A 106.6(9) . . ?
C6A C1A C2A 130.6(12) . . ?
C2A C1A C21A 122.6(8) . . ?
C1A C6A H6A 123.5 . . ?
C1A C6A C5A 113.0(10) . . ?
C5A C6A H6A 123.5 . . ?
C1A C2A H2AA 124.9 . . ?
C1A C2A C3A 110.2(13) . . ?
C3A C2A H2AA 124.9 . . ?
C2A C3A H3A 118.5 . . ?
C4A C3A C2A 122.9(11) . . ?
C4A C3A H3A 118.5 . . ?
C3A C4A H4A 120.2 . . ?
C3A C4A C5A 119.6(9) . . ?
C5A C4A H4A 120.2 . . ?
C6A C5A H5A 119.3 . . ?
C4A C5A C6A 121.5(8) . . ?
C4A C5A H5A 119.3 . . ?
C9A C10A C11A 117.3(7) . . ?
C9A C10A C14A 103.6(7) . . ?
C9A C10A C15A 110.2(5) . . ?
C11A C10A C14A 104.3(5) . . ?
C11A C10A C15A 110.5(7) . . ?
C14A C10A C15A 110.5(7) . . ?
C8A N1A C21A 114.2(10) . . ?
C8A N1A C14A 106.8(8) . . ?
C14A N1A C21A 112.5(13) . . ?

loop_
_geom_bond_atom_site_label_1
_geom_bond_atom_site_label_2
_geom_bond_distance
_geom_bond_site_symmetry_2
_geom_bond_publ_flag
N1 C14 1.477(14) . ?
N1 C8 1.435(8) . ?
N1 C7 1.441(19) . ?
N2 H2A 0.92(7) . ?
N2 H2B 0.95(8) . ?
N2 C11 1.342(3) . ?
N2 C11A 1.428(3) . ?
C10 C11 1.565(12) . ?
C10 C14 1.544(11) . ?
C10 C9 1.563(12) . ?
C10 C15 1.483(11) . ?
C2 H2 0.95 . ?
C2 C1 1.411(16) . ?
C2 C3 1.346(18) . ?
C11 H11 1 . ?
C11 C12 1.514(4) . ?
C1 C6 1.407(13) . ?
C1 C7 1.525(10) . ?
C3 H3 0.95 . ?
C3 C4 1.361(10) . ?
C6 H6 0.95 . ?
C6 C5 1.386(10) . ?
C4 H4 0.95 . ?
C4 C5 1.384(9) . ?
C9A H9AA 0.99 . ?
C9A H9AB 0.99 . ?
C9A C8A 1.517(5) . ?
C9A C10A 1.514(8) . ?
C13A H13A 0.99 . ?
C13A H13B 0.99 . ?
C13A C12A 1.520(4) . ?
C13A C14A 1.514(5) . ?
C12A H12A 0.99 . ?
C12A H12B 0.99 . ?
C12A C11A 1.517(4) . ?
C12 H12C 0.99 . ?
C12 H12D 0.99 . ?
C12 C13 1.521(5) . ?
C5 H5 0.95 . ?
C14 H14 1 . ?
C14 C13 1.510(5) . ?
C9 H9A 0.99 . ?
C9 H9B 0.99 . ?
C9 C8 1.516(5) . ?
C8 H8A 0.99 . ?
C8 H8B 0.99 . ?
C13 H13C 0.99 . ?
C13 H13D 0.99 . ?
C7 H7A 0.99 . ?
C7 H7B 0.99 . ?
C8A H8AA 0.99 . ?
C8A H8AB 0.99 . ?
C8A N1A 1.435(7) . ?
C21A H21A 0.99 . ?
C21A H21B 0.99 . ?
C21A C1A 1.504(9) . ?
C21A N1A 1.477(19) . ?
C11A H11A 1 . ?
C11A C10A 1.516(11) . ?
C14A H14A 1 . ?
C14A C10A 1.567(12) . ?
C14A N1A 1.470(14) . ?
C15A H15A 0.98 . ?
C15A H15B 0.98 . ?
C15A H15C 0.98 . ?
C15A C10A 1.569(11) . ?
C15 H15D 0.98 . ?
C15 H15E 0.98 . ?
C15 H15F 0.98 . ?
C1A C6A 1.341(15) . ?
C1A C2A 1.351(16) . ?
C6A H6A 0.95 . ?
C6A C5A 1.364(13) . ?
C2A H2AA 0.95 . ?
C2A C3A 1.413(18) . ?
C3A H3A 0.95 . ?
C3A C4A 1.337(14) . ?
C4A H4A 0.95 . ?
C4A C5A 1.352(14) . ?
C5A H5A 0.95 . ?

loop_
_geom_torsion_atom_site_label_1
_geom_torsion_atom_site_label_2
_geom_torsion_atom_site_label_3
_geom_torsion_atom_site_label_4
_geom_torsion
_geom_torsion_site_symmetry_1
_geom_torsion_site_symmetry_2
_geom_torsion_site_symmetry_3
_geom_torsion_site_symmetry_4
_geom_torsion_publ_flag
N1 C14 C13 C12 -89.3(9) . . . . ?
N2 C11 C12 C13 173.4(3) . . . . ?
N2 C11A C10A C9A 42.3(9) . . . . ?
N2 C11A C10A C14A 156.1(3) . . . . ?
N2 C11A C10A C15A -85.2(6) . . . . ?
C10 C11 C12 C13 41.8(5) . . . . ?
C10 C14 C13 C12 27.1(6) . . . . ?
C10 C9 C8 N1 43.2(10) . . . . ?
C2 C1 C6 C5 -7.4(11) . . . . ?
C2 C1 C7 N1 -44.8(9) . . . . ?
C2 C3 C4 C5 -8.1(17) . . . . ?
C11 C10 C14 N1 118.6(11) . . . . ?
C11 C10 C14 C13 -1.3(7) . . . . ?
C11 C10 C9 C8 -137.0(6) . . . . ?
C11 C12 C13 C14 -42.6(4) . . . . ?
C1 C2 C3 C4 12(2) . . . . ?
C1 C6 C5 C4 10.2(13) . . . . ?
C3 C2 C1 C6 -4.0(15) . . . . ?
C3 C2 C1 C7 -176.2(15) . . . . ?
C3 C4 C5 C6 -1.5(13) . . . . ?
C6 C1 C7 N1 145.2(10) . . . . ?
C9A C8A N1A C21A 171.1(11) . . . . ?
C9A C8A N1A C14A 46.0(15) . . . . ?
C13A C12A C11A N2 -174.2(2) . . . . ?
C13A C12A C11A C10A -44.4(4) . . . . ?
C13A C14A C10A C9A 120.6(5) . . . . ?
C13A C14A C10A C11A -2.7(6) . . . . ?
C13A C14A C10A C15A -121.4(5) . . . . ?
C13A C14A N1A C8A -144.5(10) . . . . ?
C13A C14A N1A C21A 89.4(12) . . . . ?
C12A C13A C14A C10A -24.5(4) . . . . ?
C12A C13A C14A N1A 87.4(9) . . . . ?
C12A C11A C10A C9A -84.9(7) . . . . ?
C12A C11A C10A C14A 28.9(5) . . . . ?
C12A C11A C10A C15A 147.6(5) . . . . ?
C14 N1 C8 C9 -42.9(15) . . . . ?
C14 N1 C7 C1 163.2(9) . . . . ?
C14 C10 C11 N2 -155.4(4) . . . . ?
C14 C10 C11 C12 -25.2(7) . . . . ?
C14 C10 C9 C8 -26.9(6) . . . . ?
C9 C10 C11 N2 -46.0(8) . . . . ?
C9 C10 C11 C12 84.2(6) . . . . ?
C9 C10 C14 N1 2.2(11) . . . . ?
C9 C10 C14 C13 -117.7(5) . . . . ?
C8 N1 C14 C10 25.3(16) . . . . ?
C8 N1 C14 C13 142.0(10) . . . . ?
C8 N1 C7 C1 -73.3(16) . . . . ?
C7 N1 C14 C10 154.4(9) . . . . ?
C7 N1 C14 C13 -88.9(13) . . . . ?
C7 N1 C8 C9 -170.0(11) . . . . ?
C7 C1 C6 C5 163.6(8) . . . . ?
C8A C9A C10A C11A 137.6(7) . . . . ?
C8A C9A C10A C14A 23.4(6) . . . . ?
C8A C9A C10A C15A -94.7(7) . . . . ?
C21A C1A C6A C5A -163.7(9) . . . . ?
C21A C1A C2A C3A 175.0(12) . . . . ?
C14A C13A C12A C11A 42.3(3) . . . . ?
C15 C10 C11 N2 80.4(7) . . . . ?
C15 C10 C11 C12 -149.4(5) . . . . ?
C15 C10 C14 N1 -119.0(11) . . . . ?
C15 C10 C14 C13 121.2(7) . . . . ?
C15 C10 C9 C8 96.4(8) . . . . ?
C1A C21A N1A C8A 75.2(15) . . . . ?
C1A C21A N1A C14A -162.9(9) . . . . ?
C1A C6A C5A C4A -16(2) . . . . ?
C1A C2A C3A C4A -8(2) . . . . ?
C6A C1A C2A C3A -0.6(17) . . . . ?
C2A C1A C6A C5A 12.4(19) . . . . ?
C2A C3A C4A C5A 4(3) . . . . ?
C3A C4A C5A C6A 10(2) . . . . ?
C10A C9A C8A N1A -42.4(10) . . . . ?
C10A C14A N1A C8A -31.2(16) . . . . ?
C10A C14A N1A C21A -157.3(8) . . . . ?
N1A C21A C1A C6A -169.7(9) . . . . ?
N1A C21A C1A C2A 13.8(12) . . . . ?
N1A C14A C10A C9A 3.4(10) . . . . ?
N1A C14A C10A C11A -119.8(9) . . . . ?
N1A C14A C10A C15A 121.4(9) . . . . ?
